data_1554159
loop_
_publ_author_name
'Potzmann, Paul Michael'
'Lopez Villanueva, Francisco Javier'
'Liska, Robert'

_publ_section_title
;
 UV-Initiated Bubble-Free Frontal Polymerization in Aqueous Conditions
;
_journal_issue 24
_journal_name_full Macromolecules
_journal_page_first 8738
_journal_paper_doi 10.1021/acs.macromol.5b02348
_journal_volume 48
_journal_year 2015
_chemical_formula_sum 'C6 H7 K O8 S2'
_chemical_formula_weight 310.34
_chemical_name_systematic
;
Potassium Benzosulfonylperoxysulfate
;
_space_group_IT_number 14
_space_group_name_Hall '-P 2yn'
_space_group_name_H-M_alt 'P 1 21/n 1'
_symmetry_cell_setting monoclinic
_symmetry_space_group_name_H-M 'P 1 21/n 1'
_atom_sites_solution_hydrogens geom
_atom_sites_solution_primary direct
_atom_sites_solution_secondary difmap
_audit_creation_method SHELXL-97
_audit_update_record
;
2015-07-07 # Formatted by publCIF
;
_cell_angle_alpha 90.00
_cell_angle_beta 94.1545(18)
_cell_angle_gamma 90.00
_cell_formula_units_Z 4
_cell_length_a 7.3917(4)
_cell_length_b 5.8080(3)
_cell_length_c 26.6182(14)
_cell_measurement_reflns_used 9058
_cell_measurement_temperature 100(2)
_cell_measurement_theta_max 26.400
_cell_measurement_theta_min 2.813
_cell_volume 1139.74(10)
_computing_cell_refinement APEX2
_computing_data_collection 'APEX2 (Bruker, 2008)'
_computing_data_reduction APEX2
_computing_molecular_graphics 'DIAMOND (Crystal Impact GbR, 2005)'
_computing_publication_material 'SHELXL-97 (Sheldrick, 2008)'
_computing_structure_refinement 'SHELXL-97 (Sheldrick, 2008)'
_computing_structure_solution 'SHELXS-97 (Sheldrick, 2008)'
_diffrn_ambient_temperature 100(2)
_diffrn_measured_fraction_theta_full 0.994
_diffrn_measured_fraction_theta_max 0.994
_diffrn_measurement_device_type 'Bruker APEXII CCD'
_diffrn_measurement_method '\w- and \f-scans'
_diffrn_radiation_monochromator graphite
_diffrn_radiation_source 'fine-focus sealed tube'
_diffrn_radiation_type MoK\a
_diffrn_radiation_wavelength 0.71073
_diffrn_reflns_av_R_equivalents 0.0497
_diffrn_reflns_av_sigmaI/netI 0.0237
_diffrn_reflns_limit_h_max 9
_diffrn_reflns_limit_h_min -9
_diffrn_reflns_limit_k_max 7
_diffrn_reflns_limit_k_min -7
_diffrn_reflns_limit_l_max 33
_diffrn_reflns_limit_l_min -33
_diffrn_reflns_number 14635
_diffrn_reflns_theta_full 26.42
_diffrn_reflns_theta_max 26.42
_diffrn_reflns_theta_min 1.53
_exptl_absorpt_coefficient_mu 0.859
_exptl_absorpt_correction_T_max 0.9190
_exptl_absorpt_correction_T_min 0.7827
_exptl_absorpt_correction_type multi-scan
_exptl_absorpt_process_details 'SADABS (Bruker, 2008)'
_exptl_crystal_colour colorless
_exptl_crystal_density_diffrn 1.809
_exptl_crystal_density_method 'not measured'
_exptl_crystal_description fragment
_exptl_crystal_F_000 632
_exptl_crystal_size_max 0.30
_exptl_crystal_size_mid 0.20
_exptl_crystal_size_min 0.10
_refine_diff_density_max 0.420
_refine_diff_density_min -0.450
_refine_diff_density_rms 0.079
_refine_ls_extinction_method none
_refine_ls_goodness_of_fit_ref 1.047
_refine_ls_hydrogen_treatment mixed
_refine_ls_matrix_type full
_refine_ls_number_parameters 162
_refine_ls_number_reflns 2330
_refine_ls_number_restraints 2
_refine_ls_restrained_S_all 1.048
_refine_ls_R_factor_all 0.0257
_refine_ls_R_factor_gt 0.0238
_refine_ls_shift/su_max 0.001
_refine_ls_shift/su_mean 0.000
_refine_ls_structure_factor_coef Fsqd
_refine_ls_weighting_details 'calc w=1/[\s^2^(Fo^2^)+(0.0281P)^2^+0.8128P] where P=(Fo^2^+2Fc^2^)/3'
_refine_ls_weighting_scheme calc
_refine_ls_wR_factor_gt 0.0603
_refine_ls_wR_factor_ref 0.0612
_reflns_number_gt 2158
_reflns_number_total 2330
_reflns_threshold_expression >2sigma(I)
_cod_data_source_file ma5b02348_si_002.cif
_cod_data_source_block KBSPS
_cod_original_sg_symbol_H-M 'P 21/n'
_cod_database_code 1554159

loop_
_symmetry_equiv_pos_as_xyz
'x, y, z'
'-x+1/2, y+1/2, -z+1/2'
'-x, -y, -z'
'x-1/2, -y-1/2, z-1/2'

loop_
_atom_site_label
_atom_site_type_symbol
_atom_site_fract_x
_atom_site_fract_y
_atom_site_fract_z
_atom_site_U_iso_or_equiv
_atom_site_adp_type
_atom_site_occupancy
_atom_site_symmetry_multiplicity
_atom_site_calc_flag
_atom_site_refinement_flags
C1 C 0.4757(2) 0.6484(3) 0.29416(5) 0.0099(3) Uani 1 1 d .
O1 O 0.44862(15) 0.4830(2) 0.38428(4) 0.0153(2) Uani 1 1 d .
S1 S 0.45793(5) 0.69625(6) 0.358520(13) 0.00976(10) Uani 1 1 d .
H1O H 1.255(3) 0.915(4) 0.5451(8) 0.042(7) Uiso 1 1 d D
O8 O 1.33692(16) 0.84875(19) 0.52724(4) 0.0151(2) Uani 1 1 d D
K1 K 1.28975(4) 1.16149(5) 0.448169(12) 0.01033(10) Uani 1 1 d .
S2 S 0.91655(5) 0.66444(6) 0.428497(13) 0.00914(10) Uani 1 1 d .
O2 O 0.33443(15) 0.8793(2) 0.36596(4) 0.0156(2) Uani 1 1 d .
H2O H 1.295(3) 0.706(2) 0.5263(9) 0.043(7) Uiso 1 1 d D
C2 C 0.4211(2) 0.8208(3) 0.26020(6) 0.0117(3) Uani 1 1 d .
H2 H 0.3678 0.9587 0.2714 0.014 Uiso 1 1 calc R
C3 C 0.4461(2) 0.7869(3) 0.20944(6) 0.0144(3) Uani 1 1 d .
H3 H 0.4095 0.9022 0.1855 0.017 Uiso 1 1 calc R
O3 O 0.64882(14) 0.82421(18) 0.37519(4) 0.0116(2) Uani 1 1 d .
C5 C 0.5774(2) 0.4137(3) 0.22826(6) 0.0151(3) Uani 1 1 d .
H5 H 0.6304 0.2756 0.2170 0.018 Uiso 1 1 calc R
O5 O 0.79226(15) 0.60511(19) 0.46575(4) 0.0136(2) Uani 1 1 d .
C4 C 0.5245(2) 0.5846(3) 0.19370(6) 0.0154(3) Uani 1 1 d .
H4 H 0.5422 0.5628 0.1590 0.018 Uiso 1 1 calc R
O4 O 0.79531(14) 0.65228(18) 0.37287(4) 0.0107(2) Uani 1 1 d .
C6 C 0.5533(2) 0.4435(3) 0.27908(6) 0.0123(3) Uani 1 1 d .
H6 H 0.5886 0.3273 0.3029 0.015 Uiso 1 1 calc R
O6 O 1.04700(15) 0.4932(2) 0.41747(4) 0.0162(2) Uani 1 1 d .
O7 O 0.97859(14) 0.89931(19) 0.43244(4) 0.0137(2) Uani 1 1 d .

loop_
_atom_site_aniso_label
_atom_site_aniso_U_11
_atom_site_aniso_U_22
_atom_site_aniso_U_33
_atom_site_aniso_U_23
_atom_site_aniso_U_13
_atom_site_aniso_U_12
C1 0.0078(7) 0.0129(7) 0.0090(7) -0.0034(5) 0.0005(5) -0.0025(6)
O1 0.0148(6) 0.0168(6) 0.0145(5) 0.0036(4) 0.0027(4) -0.0022(5)
S1 0.00852(19) 0.01249(19) 0.00828(18) -0.00073(13) 0.00068(13) 0.00074(13)
O8 0.0155(6) 0.0114(6) 0.0189(6) 0.0006(4) 0.0033(5) -0.0007(4)
K1 0.01097(17) 0.00998(17) 0.00997(16) -0.00011(11) 0.00032(12) 0.00046(12)
S2 0.00929(19) 0.01002(19) 0.00792(18) 0.00036(13) -0.00066(13) 0.00019(13)
O2 0.0135(6) 0.0210(6) 0.0122(5) -0.0038(5) 0.0005(4) 0.0068(5)
C2 0.0097(7) 0.0119(7) 0.0132(7) -0.0015(6) -0.0005(6) -0.0002(6)
C3 0.0122(8) 0.0181(8) 0.0127(7) 0.0014(6) -0.0012(6) -0.0012(6)
O3 0.0099(5) 0.0106(5) 0.0137(5) -0.0018(4) -0.0024(4) 0.0035(4)
C5 0.0115(8) 0.0160(8) 0.0180(8) -0.0073(6) 0.0017(6) 0.0008(6)
O5 0.0176(6) 0.0141(5) 0.0093(5) 0.0004(4) 0.0031(4) -0.0024(4)
C4 0.0119(8) 0.0231(9) 0.0113(7) -0.0059(6) 0.0014(6) -0.0036(7)
O4 0.0087(5) 0.0136(5) 0.0097(5) -0.0022(4) -0.0010(4) 0.0047(4)
C6 0.0088(7) 0.0121(7) 0.0158(7) -0.0008(6) -0.0006(6) -0.0001(6)
O6 0.0152(6) 0.0178(6) 0.0152(5) 0.0000(4) -0.0009(4) 0.0070(5)
O7 0.0127(6) 0.0129(5) 0.0151(5) -0.0006(4) -0.0013(4) -0.0036(4)

loop_
_atom_type_symbol
_atom_type_description
_atom_type_scat_dispersion_real
_atom_type_scat_dispersion_imag
_atom_type_scat_source
C C 0.0033 0.0016 'International Tables Vol C Tables 4.2.6.8 and 6.1.1.4'
H H 0.0000 0.0000 'International Tables Vol C Tables 4.2.6.8 and 6.1.1.4'
O O 0.0106 0.0060 'International Tables Vol C Tables 4.2.6.8 and 6.1.1.4'
S S 0.1246 0.1234 'International Tables Vol C Tables 4.2.6.8 and 6.1.1.4'
K K 0.2009 0.2494 'International Tables Vol C Tables 4.2.6.8 and 6.1.1.4'

loop_
_geom_angle_atom_site_label_1
_geom_angle_atom_site_label_2
_geom_angle_atom_site_label_3
_geom_angle
_geom_angle_site_symmetry_1
_geom_angle_site_symmetry_3
C2 C1 C6 122.31(14) . .
C2 C1 S1 118.94(11) . .
C6 C1 S1 118.65(12) . .
S1 O1 K1 154.21(7) . 1_445
O1 S1 O2 122.00(7) . .
O1 S1 O3 109.76(6) . .
O2 S1 O3 99.96(6) . .
O1 S1 C1 110.12(7) . .
O2 S1 C1 110.42(7) . .
O3 S1 C1 102.38(6) . .
K1 O8 K1 105.01(4) . 3_876
O6 K1 O7 79.69(4) 1_565 .
O6 K1 O5 73.87(3) 1_565 3_776
O7 K1 O5 99.53(3) . 3_776
O6 K1 O2 107.19(4) 1_565 1_655
O7 K1 O2 72.56(3) . 1_655
O5 K1 O2 171.43(4) 3_776 1_655
O6 K1 O8 137.21(4) 1_565 .
O7 K1 O8 79.18(3) . .
O5 K1 O8 73.53(3) 3_776 .
O2 K1 O8 101.27(4) 1_655 .
O6 K1 O8 134.90(4) 1_565 3_876
O7 K1 O8 145.24(3) . 3_876
O5 K1 O8 95.07(3) 3_776 3_876
O2 K1 O8 90.01(3) 1_655 3_876
O8 K1 O8 74.99(4) . 3_876
O6 K1 O1 69.27(3) 1_565 1_665
O7 K1 O1 130.37(3) . 1_665
O5 K1 O1 107.40(3) 3_776 1_665
O2 K1 O1 80.67(3) 1_655 1_665
O8 K1 O1 148.04(4) . 1_665
O8 K1 O1 73.10(3) 3_876 1_665
O6 K1 K1 155.14(3) 1_565 3_876
O7 K1 K1 113.60(3) . 3_876
O5 K1 K1 82.95(3) 3_776 3_876
O2 K1 K1 97.08(3) 1_655 3_876
O8 K1 K1 37.56(2) . 3_876
O8 K1 K1 37.44(2) 3_876 3_876
O1 K1 K1 110.52(3) 1_665 3_876
O6 S2 O7 117.23(7) . .
O6 S2 O5 116.59(7) . .
O7 S2 O5 113.06(7) . .
O6 S2 O4 96.59(6) . .
O7 S2 O4 104.55(6) . .
O5 S2 O4 105.73(6) . .
S1 O2 K1 131.68(6) . 1_455
C1 C2 C3 118.52(14) . .
C4 C3 C2 120.06(15) . .
O4 O3 S1 107.66(8) . .
C6 C5 C4 120.40(14) . .
S2 O5 K1 129.89(6) . 3_776
C3 C4 C5 120.54(14) . .
O3 O4 S2 106.33(7) . .
C5 C6 C1 118.17(14) . .
S2 O6 K1 150.62(7) . 1_545
S2 O7 K1 142.14(7) . .

loop_
_geom_bond_atom_site_label_1
_geom_bond_atom_site_label_2
_geom_bond_distance
_geom_bond_site_symmetry_2
C1 C2 1.389(2) .
C1 C6 1.393(2) .
C1 S1 1.7497(15) .
O1 S1 1.4198(11) .
O1 K1 2.8368(11) 1_445
S1 O2 1.4245(11) .
S1 O3 1.6277(11) .
O8 K1 2.7828(12) .
O8 K1 2.7903(12) 3_876
K1 O6 2.7177(11) 1_565
K1 O7 2.7649(11) .
K1 O5 2.7671(11) 3_776
K1 O2 2.7728(11) 1_655
K1 O8 2.7903(12) 3_876
K1 O1 2.8368(11) 1_665
K1 K1 4.4216(7) 3_876
S2 O6 1.4305(11) .
S2 O7 1.4406(11) .
S2 O5 1.4414(11) .
S2 O4 1.6758(11) .
O2 K1 2.7728(11) 1_455
C2 C3 1.391(2) .
C3 C4 1.388(2) .
O3 O4 1.4776(14) .
C5 C6 1.388(2) .
C5 C4 1.390(2) .
O5 K1 2.7671(11) 3_776
O6 K1 2.7177(11) 1_545
